data_4075633
loop_
_publ_author_name
'Kang, Myeongsoon'
'Sen, Ayusman'

_publ_section_title
;
 Neutral N--O Chelated Palladium(II) Complexes: Syntheses,
 Characterization, and Reactivity
;
_journal_coden_ASTM ORGND7
_journal_issue 14
_journal_name_full Organometallics
_journal_page_first 3508
_journal_page_last 3515
_journal_paper_doi 10.1021/om050126a
_journal_volume 24
_journal_year 2005
_chemical_formula_sum 'C36.5 H53 N3 O Pd'
_chemical_formula_weight 656.22
_space_group_IT_number 2
_symmetry_cell_setting triclinic
_symmetry_space_group_name_Hall '-P 1'
_symmetry_space_group_name_H-M 'P -1'
_atom_sites_solution_hydrogens geom
_atom_sites_solution_primary direct
_atom_sites_solution_secondary difmap
_audit_creation_method SHELXL-97
_cell_angle_alpha 64.930(3)
_cell_angle_beta 71.179(3)
_cell_angle_gamma 73.707(3)
_cell_formula_units_Z 2
_cell_length_a 10.895(2)
_cell_length_b 13.620(3)
_cell_length_c 13.959(3)
_cell_measurement_reflns_used 6257
_cell_measurement_temperature 98(2)
_cell_measurement_theta_max 27.759
_cell_measurement_theta_min 2.201
_cell_volume 1750.7(6)
_computing_cell_refinement 'Bruker SMART'
_computing_data_collection 'Bruker SMART'
_computing_data_reduction 'Bruker SAINT'
_computing_molecular_graphics 'Bruker SHELXTL'
_computing_publication_material 'Bruker SHELXTL'
_computing_structure_refinement 'SHELXL-97 (Sheldrick, 1997)'
_computing_structure_solution 'SHELXS-97 (Sheldrick, 1990)'
_diffrn_ambient_temperature 98(2)
_diffrn_measured_fraction_theta_full 0.946
_diffrn_measured_fraction_theta_max 0.946
_diffrn_measurement_device_type 'CCD area detector'
_diffrn_measurement_method 'phi and omega scans'
_diffrn_radiation_monochromator graphite
_diffrn_radiation_source 'fine-focus sealed tube'
_diffrn_radiation_type MoK\a
_diffrn_radiation_wavelength 0.71073
_diffrn_reflns_av_R_equivalents 0.0419
_diffrn_reflns_av_sigmaI/netI 0.0748
_diffrn_reflns_limit_h_max 14
_diffrn_reflns_limit_h_min -14
_diffrn_reflns_limit_k_max 17
_diffrn_reflns_limit_k_min -17
_diffrn_reflns_limit_l_max 17
_diffrn_reflns_limit_l_min -17
_diffrn_reflns_number 15988
_diffrn_reflns_theta_full 28.05
_diffrn_reflns_theta_max 28.05
_diffrn_reflns_theta_min 1.67
_exptl_absorpt_coefficient_mu 0.560
_exptl_absorpt_correction_type none
_exptl_crystal_colour Yellow-clear
_exptl_crystal_density_diffrn 1.245
_exptl_crystal_density_method 'not measured'
_exptl_crystal_description Needle
_exptl_crystal_F_000 694
_exptl_crystal_size_max 0.20
_exptl_crystal_size_mid 0.07
_exptl_crystal_size_min 0.05
_refine_diff_density_max 1.338
_refine_diff_density_min -1.164
_refine_diff_density_rms 0.112
_refine_ls_extinction_method none
_refine_ls_goodness_of_fit_ref 1.044
_refine_ls_hydrogen_treatment noref
_refine_ls_matrix_type full
_refine_ls_number_parameters 390
_refine_ls_number_reflns 8035
_refine_ls_number_restraints 0
_refine_ls_restrained_S_all 1.044
_refine_ls_R_factor_all 0.0959
_refine_ls_R_factor_gt 0.0660
_refine_ls_shift/su_max 0.001
_refine_ls_shift/su_mean 0.000
_refine_ls_structure_factor_coef Fsqd
_refine_ls_weighting_details 'calc w=1/[\s^2^(Fo^2^)+(0.0806P)^2^+2.6969P] where P=(Fo^2^+2Fc^2^)/3'
_refine_ls_weighting_scheme calc
_refine_ls_wR_factor_gt 0.1557
_refine_ls_wR_factor_ref 0.1714
_reflns_number_gt 5856
_reflns_number_total 8035
_reflns_threshold_expression >2sigma(I)
_cod_data_source_file 4.cif
_cod_data_source_block kms13s
_cod_depositor_comments
;
The following automatic conversions were performed:

'_symmetry_cell_setting' value 'Triclinic' changed to 'triclinic'
according to /home/saulius/struct/CIF-dictionaries/cif_core.dic
dictionary named 'cif_core.dic' version 2.4.1 from 2010-06-29.

Automatic conversion script
Id: cif_fix_values 1715 2011-07-08 13:25:40Z adriana 
;
_cod_original_cell_volume 1750.8(6)
_cod_original_sg_symbol_H-M P-1
_cod_original_formula_sum 'C36.50 H53 N3 O Pd'
_cod_database_code 4075633

loop_
_symmetry_equiv_pos_as_xyz
'x, y, z'
'-x, -y, -z'

loop_
_atom_site_label
_atom_site_type_symbol
_atom_site_fract_x
_atom_site_fract_y
_atom_site_fract_z
_atom_site_U_iso_or_equiv
_atom_site_adp_type
_atom_site_occupancy
_atom_site_symmetry_multiplicity
_atom_site_calc_flag
_atom_site_refinement_flags
Pd1 Pd 0.63821(3) 0.86942(3) 0.84472(3) 0.03447(14) Uani 1 1 d .
N2 N 0.4972(3) 1.0069(3) 0.8124(3) 0.0285(8) Uani 1 1 d .
N1 N 0.7815(4) 0.7384(3) 0.8818(3) 0.0416(11) Uani 1 1 d .
O1 O 0.7681(3) 0.9759(3) 0.8022(3) 0.0401(8) Uani 1 1 d .
N3 N 0.6020(4) 1.1274(4) 0.5249(3) 0.0386(10) Uani 1 1 d .
C12 C 0.5002(5) 0.7758(4) 0.8868(5) 0.0466(14) Uani 1 1 d .
H12A H 0.4167 0.8236 0.8735 0.070 Uiso 1 1 calc R
H12B H 0.4885 0.7292 0.9642 0.070 Uiso 1 1 calc R
H12C H 0.5287 0.7295 0.8432 0.070 Uiso 1 1 calc R
C30 C 0.6024(4) 1.0635(3) 0.6191(3) 0.0259(9) Uani 1 1 d .
H30 H 0.6695 1.0008 0.6327 0.031 Uiso 1 1 calc R
C25 C 0.4057(4) 1.0262(4) 0.8963(3) 0.0318(10) Uani 1 1 d .
H25 H 0.4050 0.9722 0.9673 0.038 Uiso 1 1 calc R
C28 C 0.4069(4) 1.1794(4) 0.6947(4) 0.0346(11) Uani 1 1 d .
H28 H 0.4081 1.2324 0.6233 0.041 Uiso 1 1 calc R
C7 C 0.8902(5) 0.7453(4) 0.8932(4) 0.0431(14) Uani 1 1 d .
H7 H 0.9487 0.6776 0.9132 0.052 Uiso 1 1 calc R
C1 C 0.8760(5) 0.9518(4) 0.8328(3) 0.0367(12) Uani 1 1 d .
C29 C 0.4989(4) 1.0839(3) 0.7113(3) 0.0230(8) Uani 1 1 d .
C2 C 0.9388(5) 1.0384(4) 0.8184(4) 0.0369(12) Uani 1 1 d .
C6 C 0.9379(5) 0.8390(4) 0.8807(4) 0.0397(12) Uani 1 1 d .
C8 C 0.8827(5) 1.1587(4) 0.7605(4) 0.0394(12) Uani 1 1 d .
C5 C 1.0530(5) 0.8179(5) 0.9170(4) 0.0437(14) Uani 1 1 d .
H5 H 1.0932 0.7438 0.9484 0.052 Uiso 1 1 calc R
C31 C 0.7037(5) 1.1100(4) 0.4303(4) 0.0365(11) Uani 1 1 d .
C4 C 1.1082(5) 0.9006(5) 0.9083(4) 0.0476(14) Uani 1 1 d .
H4 H 1.1839 0.8849 0.9353 0.057 Uiso 1 1 calc R
C9 C 0.8807(5) 1.1755(4) 0.6443(4) 0.0431(13) Uani 1 1 d .
H9A H 0.8467 1.2527 0.6062 0.065 Uiso 1 1 calc R
H9B H 0.8240 1.1287 0.6484 0.065 Uiso 1 1 calc R
H9C H 0.9702 1.1559 0.6046 0.065 Uiso 1 1 calc R
C10 C 0.7406(5) 1.1899(4) 0.8220(4) 0.0421(13) Uani 1 1 d .
H10A H 0.7410 1.1813 0.8953 0.063 Uiso 1 1 calc R
H10B H 0.6848 1.1417 0.8272 0.063 Uiso 1 1 calc R
H10C H 0.7061 1.2665 0.7825 0.063 Uiso 1 1 calc R
C26 C 0.3135(5) 1.1191(4) 0.8854(4) 0.0385(12) Uani 1 1 d .
H26 H 0.2507 1.1299 0.9471 0.046 Uiso 1 1 calc R
C13 C 0.7658(5) 0.6303(4) 0.8976(4) 0.0450(14) Uani 1 1 d .
C18 C 0.7840(6) 0.6042(5) 0.8064(5) 0.0535(15) Uani 1 1 d .
C27 C 0.3138(5) 1.1972(4) 0.7821(4) 0.0432(13) Uani 1 1 d .
H27 H 0.2503 1.2626 0.7716 0.052 Uiso 1 1 calc R
C22 C 0.7042(6) 0.5823(4) 1.1026(5) 0.0562(17) Uani 1 1 d .
H22 H 0.7008 0.6633 1.0775 0.067 Uiso 1 1 calc R
C3 C 1.0496(5) 1.0098(5) 0.8581(4) 0.0427(13) Uani 1 1 d .
H3 H 1.0889 1.0673 0.8512 0.051 Uiso 1 1 calc R
C15 C 0.7102(6) 0.4522(4) 1.0160(5) 0.0610(18) Uani 1 1 d .
H15 H 0.6843 0.4000 1.0870 0.073 Uiso 1 1 calc R
C11 C 0.9646(6) 1.2383(5) 0.7510(5) 0.0503(14) Uani 1 1 d .
H11A H 1.0553 1.2206 0.7123 0.075 Uiso 1 1 calc R
H11B H 0.9636 1.2317 0.8240 0.075 Uiso 1 1 calc R
H11C H 0.9272 1.3137 0.7108 0.075 Uiso 1 1 calc R
C14 C 0.7275(6) 0.5550(4) 1.0034(4) 0.0498(15) Uani 1 1 d .
C16 C 0.7304(6) 0.4248(5) 0.9262(6) 0.0614(18) Uani 1 1 d .
H16 H 0.7197 0.3541 0.9361 0.074 Uiso 1 1 calc R
C17 C 0.7659(6) 0.5003(5) 0.8231(5) 0.0569(16) Uani 1 1 d .
H17 H 0.7784 0.4814 0.7621 0.068 Uiso 1 1 calc R
C24 C 0.5725(7) 0.5546(5) 1.1825(5) 0.069(2) Uani 1 1 d .
H24A H 0.5014 0.5903 1.1442 0.103 Uiso 1 1 calc R
H24B H 0.5565 0.5811 1.2415 0.103 Uiso 1 1 calc R
H24C H 0.5758 0.4748 1.2130 0.103 Uiso 1 1 calc R
C19 C 0.8221(7) 0.6892(6) 0.6910(5) 0.0674(19) Uani 1 1 d .
H19 H 0.8058 0.7624 0.6975 0.081 Uiso 1 1 calc R
C23 C 0.8170(7) 0.5244(5) 1.1599(5) 0.0665(19) Uani 1 1 d .
H23A H 0.8269 0.4447 1.1806 0.100 Uiso 1 1 calc R
H23B H 0.7979 0.5415 1.2252 0.100 Uiso 1 1 calc R
H23C H 0.8988 0.5496 1.1107 0.100 Uiso 1 1 calc R
C20 C 0.7436(12) 0.6996(7) 0.6171(7) 0.121(4) Uani 1 1 d .
H20A H 0.7724 0.7552 0.5455 0.182 Uiso 1 1 calc R
H20B H 0.6503 0.7220 0.6470 0.182 Uiso 1 1 calc R
H20C H 0.7562 0.6287 0.6100 0.182 Uiso 1 1 calc R
C21 C 0.9633(9) 0.6628(17) 0.6460(9) 0.300(15) Uani 1 1 d .
H21A H 0.9765 0.6388 0.5859 0.451 Uiso 1 1 calc R
H21B H 1.0040 0.6037 0.7029 0.451 Uiso 1 1 calc R
H21C H 1.0038 0.7282 0.6192 0.451 Uiso 1 1 calc R
C33 C 0.6428(9) 1.0665(15) 0.3775(8) 0.186(8) Uani 1 1 d .
H33A H 0.5690 1.1213 0.3511 0.279 Uiso 1 1 calc R
H33B H 0.6109 0.9986 0.4307 0.279 Uiso 1 1 calc R
H33C H 0.7086 1.0513 0.3163 0.279 Uiso 1 1 calc R
C34 C 0.7414(12) 1.2173(6) 0.3583(7) 0.156(6) Uani 1 1 d .
H34A H 0.6625 1.2739 0.3535 0.235 Uiso 1 1 calc R
H34B H 0.7865 1.2158 0.2857 0.235 Uiso 1 1 calc R
H34C H 0.8005 1.2339 0.3874 0.235 Uiso 1 1 calc R
C32 C 0.8233(8) 1.0297(6) 0.4578(5) 0.091(3) Uani 1 1 d .
H32A H 0.8880 1.0278 0.3906 0.136 Uiso 1 1 calc R
H32B H 0.7997 0.9565 0.5017 0.136 Uiso 1 1 calc R
H32C H 0.8609 1.0517 0.4991 0.136 Uiso 1 1 calc R
C35 C 0.4463(10) 0.4747(8) 0.5134(7) 0.112(4) Uani 1 1 d .
H35 H 0.4584 0.3971 0.5493 0.135 Uiso 1 1 calc R
C36 C 0.3182(12) 0.5288(11) 0.4918(9) 0.138(5) Uani 1 1 d .
H36 H 0.3084 0.6053 0.4493 0.165 Uiso 1 1 calc R
C37 C 0.219(2) 0.4841(14) 0.5240(16) 0.097(6) Uani 0.50 1 d P
H37A H 0.2247 0.4078 0.5667 0.116 Uiso 1 1 calc R
H37B H 0.1388 0.5263 0.5058 0.116 Uiso 1 1 calc R

loop_
_atom_site_aniso_label
_atom_site_aniso_U_11
_atom_site_aniso_U_22
_atom_site_aniso_U_33
_atom_site_aniso_U_23
_atom_site_aniso_U_13
_atom_site_aniso_U_12
Pd1 0.0262(2) 0.02717(19) 0.02452(19) 0.00296(13) 0.00214(13) 0.00412(13)
N2 0.0238(18) 0.0310(19) 0.0185(17) -0.0038(15) 0.0004(14) -0.0012(15)
N1 0.027(2) 0.033(2) 0.035(2) 0.0030(17) 0.0011(17) 0.0055(17)
O1 0.0327(18) 0.0337(18) 0.0323(18) -0.0008(14) -0.0045(14) 0.0049(14)
N3 0.031(2) 0.049(3) 0.0197(19) -0.0077(17) -0.0002(16) 0.0029(18)
C12 0.041(3) 0.030(3) 0.043(3) -0.002(2) 0.000(2) 0.002(2)
C30 0.029(2) 0.021(2) 0.022(2) -0.0075(17) 0.0002(17) -0.0048(17)
C25 0.027(2) 0.038(3) 0.019(2) -0.0039(18) -0.0008(17) -0.0035(19)
C28 0.032(2) 0.031(2) 0.023(2) 0.0006(18) -0.0024(18) 0.0008(19)
C7 0.034(3) 0.032(3) 0.028(2) 0.0048(19) 0.002(2) 0.012(2)
C1 0.028(2) 0.039(3) 0.019(2) -0.0023(19) 0.0035(17) 0.007(2)
C29 0.0201(19) 0.024(2) 0.0201(19) -0.0058(16) -0.0022(15) -0.0033(16)
C2 0.028(2) 0.039(3) 0.024(2) -0.006(2) 0.0018(18) 0.006(2)
C6 0.028(2) 0.044(3) 0.020(2) 0.000(2) 0.0033(18) 0.005(2)
C8 0.041(3) 0.037(3) 0.024(2) -0.006(2) 0.000(2) -0.001(2)
C5 0.030(3) 0.045(3) 0.025(2) -0.001(2) 0.0002(19) 0.013(2)
C31 0.034(3) 0.046(3) 0.020(2) -0.011(2) 0.0052(18) -0.009(2)
C4 0.030(3) 0.059(4) 0.030(3) -0.007(2) -0.001(2) 0.005(2)
C9 0.049(3) 0.035(3) 0.026(2) -0.006(2) 0.001(2) 0.002(2)
C10 0.038(3) 0.043(3) 0.027(2) -0.010(2) -0.002(2) 0.008(2)
C26 0.034(3) 0.040(3) 0.027(2) -0.011(2) 0.0077(19) -0.003(2)
C13 0.029(3) 0.031(3) 0.044(3) -0.001(2) 0.005(2) 0.006(2)
C18 0.039(3) 0.042(3) 0.048(3) -0.004(3) 0.002(2) 0.005(2)
C27 0.038(3) 0.028(2) 0.037(3) -0.005(2) 0.002(2) 0.010(2)
C22 0.068(4) 0.024(3) 0.042(3) 0.008(2) -0.003(3) 0.002(2)
C3 0.033(3) 0.055(3) 0.028(2) -0.015(2) 0.002(2) 0.000(2)
C15 0.067(4) 0.024(3) 0.053(4) 0.008(2) -0.008(3) 0.007(3)
C11 0.047(3) 0.043(3) 0.046(3) -0.009(3) -0.005(3) -0.003(3)
C14 0.049(3) 0.025(2) 0.043(3) 0.004(2) -0.007(2) 0.012(2)
C16 0.061(4) 0.030(3) 0.065(4) -0.006(3) -0.011(3) 0.011(3)
C17 0.047(3) 0.043(3) 0.059(4) -0.016(3) 0.000(3) 0.006(3)
C24 0.074(5) 0.049(4) 0.044(3) -0.001(3) 0.001(3) 0.006(3)
C19 0.071(4) 0.065(4) 0.040(3) -0.007(3) 0.006(3) -0.017(4)
C23 0.078(5) 0.043(3) 0.048(4) 0.003(3) -0.009(3) -0.005(3)
C20 0.193(12) 0.072(6) 0.072(6) 0.023(4) -0.052(7) -0.036(7)
C21 0.054(6) 0.46(3) 0.076(7) 0.117(12) 0.028(5) 0.018(10)
C33 0.091(7) 0.47(2) 0.092(7) -0.185(12) 0.043(5) -0.125(11)
C34 0.228(12) 0.047(4) 0.081(6) -0.015(4) 0.103(7) -0.031(6)
C32 0.101(6) 0.064(4) 0.039(3) -0.009(3) 0.021(4) 0.026(4)
C35 0.133(10) 0.091(7) 0.065(5) 0.029(5) -0.031(6) -0.029(6)
C36 0.111(9) 0.138(10) 0.096(8) 0.028(7) -0.031(7) -0.026(8)
C37 0.127(17) 0.052(9) 0.113(15) -0.026(10) -0.060(14) 0.012(10)

loop_
_atom_type_symbol
_atom_type_description
_atom_type_scat_dispersion_real
_atom_type_scat_dispersion_imag
_atom_type_scat_source
C C 0.0033 0.0016 'International Tables Vol C Tables 4.2.6.8 and 6.1.1.4'
H H 0.0000 0.0000 'International Tables Vol C Tables 4.2.6.8 and 6.1.1.4'
N N 0.0061 0.0033 'International Tables Vol C Tables 4.2.6.8 and 6.1.1.4'
O O 0.0106 0.0060 'International Tables Vol C Tables 4.2.6.8 and 6.1.1.4'
Pd Pd -0.9988 1.0072 'International Tables Vol C Tables 4.2.6.8 and 6.1.1.4'

loop_
_geom_angle_atom_site_label_1
_geom_angle_atom_site_label_2
_geom_angle_atom_site_label_3
_geom_angle
_geom_angle_site_symmetry_1
N1 Pd1 C12 93.56(19) .
N1 Pd1 N2 176.08(19) .
C12 Pd1 N2 89.24(18) .
N1 Pd1 O1 90.73(16) .
C12 Pd1 O1 175.50(17) .
N2 Pd1 O1 86.40(14) .
C25 N2 C29 118.5(4) .
C25 N2 Pd1 118.3(3) .
C29 N2 Pd1 122.9(3) .
C7 N1 C13 116.2(4) .
C7 N1 Pd1 122.6(4) .
C13 N1 Pd1 121.2(3) .
C1 O1 Pd1 126.5(3) .
C30 N3 C31 122.2(4) .
Pd1 C12 H12A 109.5 .
Pd1 C12 H12B 109.5 .
H12A C12 H12B 109.5 .
Pd1 C12 H12C 109.5 .
H12A C12 H12C 109.5 .
H12B C12 H12C 109.5 .
N3 C30 C29 120.5(4) .
N3 C30 H30 119.8 .
C29 C30 H30 119.8 .
N2 C25 C26 123.5(4) .
N2 C25 H25 118.2 .
C26 C25 H25 118.2 .
C27 C28 C29 119.7(4) .
C27 C28 H28 120.2 .
C29 C28 H28 120.2 .
N1 C7 C6 130.3(4) .
N1 C7 H7 114.9 .
C6 C7 H7 114.9 .
O1 C1 C2 119.7(4) .
O1 C1 C6 122.0(5) .
C2 C1 C6 118.3(5) .
N2 C29 C28 120.8(4) .
N2 C29 C30 118.3(4) .
C28 C29 C30 120.9(4) .
C3 C2 C1 118.1(5) .
C3 C2 C8 121.7(5) .
C1 C2 C8 120.2(4) .
C5 C6 C7 116.8(5) .
C5 C6 C1 119.3(5) .
C7 C6 C1 123.9(5) .
C11 C8 C2 112.4(4) .
C11 C8 C9 108.0(4) .
C2 C8 C9 109.1(4) .
C11 C8 C10 107.5(4) .
C2 C8 C10 111.0(4) .
C9 C8 C10 108.8(4) .
C4 C5 C6 122.0(5) .
C4 C5 H5 119.0 .
C6 C5 H5 119.0 .
C34 C31 N3 106.4(5) .
C34 C31 C32 109.0(7) .
N3 C31 C32 114.8(4) .
C34 C31 C33 112.1(9) .
N3 C31 C33 107.4(5) .
C32 C31 C33 107.2(8) .
C5 C4 C3 118.1(5) .
C5 C4 H4 120.9 .
C3 C4 H4 120.9 .
C8 C9 H9A 109.5 .
C8 C9 H9B 109.5 .
H9A C9 H9B 109.5 .
C8 C9 H9C 109.5 .
H9A C9 H9C 109.5 .
H9B C9 H9C 109.5 .
C8 C10 H10A 109.5 .
C8 C10 H10B 109.5 .
H10A C10 H10B 109.5 .
C8 C10 H10C 109.5 .
H10A C10 H10C 109.5 .
H10B C10 H10C 109.5 .
C25 C26 C27 118.2(4) .
C25 C26 H26 120.9 .
C27 C26 H26 120.9 .
C14 C13 C18 121.2(5) .
C14 C13 N1 119.6(5) .
C18 C13 N1 119.2(5) .
C17 C18 C13 118.4(5) .
C17 C18 C19 121.2(6) .
C13 C18 C19 120.4(6) .
C28 C27 C26 119.4(4) .
C28 C27 H27 120.3 .
C26 C27 H27 120.3 .
C14 C22 C23 111.2(5) .
C14 C22 C24 112.0(6) .
C23 C22 C24 110.3(5) .
C14 C22 H22 107.7 .
C23 C22 H22 107.7 .
C24 C22 H22 107.7 .
C2 C3 C4 124.0(6) .
C2 C3 H3 118.0 .
C4 C3 H3 118.0 .
C16 C15 C14 121.0(5) .
C16 C15 H15 119.5 .
C14 C15 H15 119.5 .
C8 C11 H11A 109.5 .
C8 C11 H11B 109.5 .
H11A C11 H11B 109.5 .
C8 C11 H11C 109.5 .
H11A C11 H11C 109.5 .
H11B C11 H11C 109.5 .
C15 C14 C13 118.2(6) .
C15 C14 C22 119.7(5) .
C13 C14 C22 122.1(5) .
C17 C16 C15 119.9(6) .
C17 C16 H16 120.0 .
C15 C16 H16 120.0 .
C16 C17 C18 121.2(6) .
C16 C17 H17 119.4 .
C18 C17 H17 119.4 .
C22 C24 H24A 109.5 .
C22 C24 H24B 109.5 .
H24A C24 H24B 109.5 .
C22 C24 H24C 109.5 .
H24A C24 H24C 109.5 .
H24B C24 H24C 109.5 .
C21 C19 C20 111.4(10) .
C21 C19 C18 109.3(7) .
C20 C19 C18 113.7(7) .
C21 C19 H19 107.4 .
C20 C19 H19 107.4 .
C18 C19 H19 107.4 .
C22 C23 H23A 109.5 .
C22 C23 H23B 109.5 .
H23A C23 H23B 109.5 .
C22 C23 H23C 109.5 .
H23A C23 H23C 109.5 .
H23B C23 H23C 109.5 .
C19 C20 H20A 109.5 .
C19 C20 H20B 109.5 .
H20A C20 H20B 109.5 .
C19 C20 H20C 109.5 .
H20A C20 H20C 109.5 .
H20B C20 H20C 109.5 .
C19 C21 H21A 109.5 .
C19 C21 H21B 109.5 .
H21A C21 H21B 109.5 .
C19 C21 H21C 109.5 .
H21A C21 H21C 109.5 .
H21B C21 H21C 109.5 .
C31 C33 H33A 109.5 .
C31 C33 H33B 109.5 .
H33A C33 H33B 109.5 .
C31 C33 H33C 109.5 .
H33A C33 H33C 109.5 .
H33B C33 H33C 109.5 .
C31 C34 H34A 109.5 .
C31 C34 H34B 109.5 .
H34A C34 H34B 109.5 .
C31 C34 H34C 109.5 .
H34A C34 H34C 109.5 .
H34B C34 H34C 109.5 .
C31 C32 H32A 109.5 .
C31 C32 H32B 109.5 .
H32A C32 H32B 109.5 .
C31 C32 H32C 109.5 .
H32A C32 H32C 109.5 .
H32B C32 H32C 109.5 .
C35 C35 C36 126.3(13) 2_666
C35 C35 H35 116.8 2_666
C36 C35 H35 116.8 .
C37 C36 C35 125.8(13) .
C37 C36 H36 117.1 .
C35 C36 H36 117.1 .
C36 C37 H37A 120.0 .
C36 C37 H37B 120.0 .
H37A C37 H37B 120.0 .

loop_
_geom_bond_atom_site_label_1
_geom_bond_atom_site_label_2
_geom_bond_distance
_geom_bond_site_symmetry_2
Pd1 N1 2.016(4) .
Pd1 C12 2.025(6) .
Pd1 N2 2.046(4) .
Pd1 O1 2.082(4) .
N2 C25 1.340(5) .
N2 C29 1.354(5) .
N1 C7 1.278(7) .
N1 C13 1.446(7) .
O1 C1 1.289(6) .
N3 C30 1.232(6) .
N3 C31 1.483(6) .
C12 H12A 0.9800 .
C12 H12B 0.9800 .
C12 H12C 0.9800 .
C30 C29 1.481(5) .
C30 H30 0.9500 .
C25 C26 1.362(6) .
C25 H25 0.9500 .
C28 C27 1.375(6) .
C28 C29 1.383(6) .
C28 H28 0.9500 .
C7 C6 1.433(8) .
C7 H7 0.9500 .
C1 C2 1.437(8) .
C1 C6 1.449(6) .
C2 C3 1.379(7) .
C2 C8 1.531(7) .
C6 C5 1.413(7) .
C8 C11 1.528(8) .
C8 C9 1.545(7) .
C8 C10 1.549(7) .
C5 C4 1.364(8) .
C5 H5 0.9500 .
C31 C34 1.462(9) .
C31 C32 1.486(9) .
C31 C33 1.496(10) .
C4 C3 1.408(7) .
C4 H4 0.9500 .
C9 H9A 0.9800 .
C9 H9B 0.9800 .
C9 H9C 0.9800 .
C10 H10A 0.9800 .
C10 H10B 0.9800 .
C10 H10C 0.9800 .
C26 C27 1.383(7) .
C26 H26 0.9500 .
C13 C14 1.402(7) .
C13 C18 1.402(9) .
C18 C17 1.394(9) .
C18 C19 1.538(8) .
C27 H27 0.9500 .
C22 C14 1.508(9) .
C22 C23 1.527(9) .
C22 C24 1.536(9) .
C22 H22 1.0000 .
C3 H3 0.9500 .
C15 C16 1.389(9) .
C15 C14 1.395(8) .
C15 H15 0.9500 .
C11 H11A 0.9800 .
C11 H11B 0.9800 .
C11 H11C 0.9800 .
C16 C17 1.375(8) .
C16 H16 0.9500 .
C17 H17 0.9500 .
C24 H24A 0.9800 .
C24 H24B 0.9800 .
C24 H24C 0.9800 .
C19 C21 1.466(11) .
C19 C20 1.480(12) .
C19 H19 1.0000 .
C23 H23A 0.9800 .
C23 H23B 0.9800 .
C23 H23C 0.9800 .
C20 H20A 0.9800 .
C20 H20B 0.9800 .
C20 H20C 0.9800 .
C21 H21A 0.9800 .
C21 H21B 0.9800 .
C21 H21C 0.9800 .
C33 H33A 0.9800 .
C33 H33B 0.9800 .
C33 H33C 0.9800 .
C34 H34A 0.9800 .
C34 H34B 0.9800 .
C34 H34C 0.9800 .
C32 H32A 0.9800 .
C32 H32B 0.9800 .
C32 H32C 0.9800 .
C35 C35 1.390(19) 2_666
C35 C36 1.445(14) .
C35 H35 0.9500 .
C36 C37 1.25(2) .
C36 H36 0.9500 .
C37 H37A 0.9500 .
C37 H37B 0.9500 .

loop_
_geom_torsion_atom_site_label_1
_geom_torsion_atom_site_label_2
_geom_torsion_atom_site_label_3
_geom_torsion_atom_site_label_4
_geom_torsion
_geom_torsion_site_symmetry_1
N1 Pd1 N2 C25 -64(2) .
C12 Pd1 N2 C25 71.5(4) .
O1 Pd1 N2 C25 -107.3(4) .
N1 Pd1 N2 C29 110(2) .
C12 Pd1 N2 C29 -114.4(4) .
O1 Pd1 N2 C29 66.7(4) .
C12 Pd1 N1 C7 -164.8(4) .
N2 Pd1 N1 C7 -29(2) .
O1 Pd1 N1 C7 13.9(4) .
C12 Pd1 N1 C13 14.9(4) .
N2 Pd1 N1 C13 151(2) .
O1 Pd1 N1 C13 -166.4(4) .
N1 Pd1 O1 C1 -21.2(4) .
C12 Pd1 O1 C1 141(2) .
N2 Pd1 O1 C1 156.1(4) .
C31 N3 C30 C29 -180.0(4) .
C29 N2 C25 C26 0.4(7) .
Pd1 N2 C25 C26 174.7(4) .
C13 N1 C7 C6 178.2(5) .
Pd1 N1 C7 C6 -2.1(7) .
Pd1 O1 C1 C2 -165.3(3) .
Pd1 O1 C1 C6 15.4(6) .
C25 N2 C29 C28 -1.1(7) .
Pd1 N2 C29 C28 -175.1(3) .
C25 N2 C29 C30 178.5(4) .
Pd1 N2 C29 C30 4.4(6) .
C27 C28 C29 N2 1.0(7) .
C27 C28 C29 C30 -178.6(5) .
N3 C30 C29 N2 174.7(5) .
N3 C30 C29 C28 -5.7(7) .
O1 C1 C2 C3 176.0(4) .
C6 C1 C2 C3 -4.6(6) .
O1 C1 C2 C8 -3.9(6) .
C6 C1 C2 C8 175.5(4) .
N1 C7 C6 C5 169.4(5) .
N1 C7 C6 C1 -11.1(8) .
O1 C1 C6 C5 -177.2(4) .
C2 C1 C6 C5 3.5(6) .
O1 C1 C6 C7 3.4(7) .
C2 C1 C6 C7 -175.9(4) .
C3 C2 C8 C11 1.3(6) .
C1 C2 C8 C11 -178.8(4) .
C3 C2 C8 C9 121.0(5) .
C1 C2 C8 C9 -59.1(6) .
C3 C2 C8 C10 -119.2(5) .
C1 C2 C8 C10 60.7(6) .
C7 C6 C5 C4 179.4(4) .
C1 C6 C5 C4 -0.1(7) .
C30 N3 C31 C34 -136.5(8) .
C30 N3 C31 C32 -15.8(8) .
C30 N3 C31 C33 103.2(9) .
C6 C5 C4 C3 -2.1(7) .
N2 C25 C26 C27 0.5(8) .
C7 N1 C13 C14 81.1(6) .
Pd1 N1 C13 C14 -98.6(5) .
C7 N1 C13 C18 -101.4(6) .
Pd1 N1 C13 C18 78.9(5) .
C14 C13 C18 C17 -1.3(8) .
N1 C13 C18 C17 -178.7(5) .
C14 C13 C18 C19 178.2(5) .
N1 C13 C18 C19 0.8(8) .
C29 C28 C27 C26 -0.1(8) .
C25 C26 C27 C28 -0.6(8) .
C1 C2 C3 C4 2.6(7) .
C8 C2 C3 C4 -177.5(4) .
C5 C4 C3 C2 0.9(7) .
C16 C15 C14 C13 0.0(9) .
C16 C15 C14 C22 179.7(6) .
C18 C13 C14 C15 1.2(8) .
N1 C13 C14 C15 178.6(5) .
C18 C13 C14 C22 -178.5(5) .
N1 C13 C14 C22 -1.1(8) .
C23 C22 C14 C15 75.2(7) .
C24 C22 C14 C15 -48.8(7) .
C23 C22 C14 C13 -105.2(6) .
C24 C22 C14 C13 130.9(6) .
C14 C15 C16 C17 -1.0(10) .
C15 C16 C17 C18 0.9(10) .
C13 C18 C17 C16 0.3(9) .
C19 C18 C17 C16 -179.2(6) .
C17 C18 C19 C21 -79.0(13) .
C13 C18 C19 C21 101.5(13) .
C17 C18 C19 C20 46.1(9) .
C13 C18 C19 C20 -133.4(8) .
C35 C35 C36 C37 -173.6(17) 2_666
